data_1540029
loop_
_publ_author_name
'Jochyms, Quentin'
'Guillot, Pierre'
'Mignard, Emmanuel'
'Vincent, Jean-Marc'

_publ_section_title
;
 A fluorosurfactant and photoreducible Cu(II)-tren click catalyst:
 surfactant and catalytic properties at liquid/liquid interfaces.
;
_journal_issue 45
_journal_name_full 'Dalton transactions (Cambridge, England : 2003)'
_journal_page_first 19700
_journal_page_last 19707
_journal_paper_doi 10.1039/c5dt02039e
_journal_volume 44
_journal_year 2015
_chemical_formula_moiety 'C28 H20 Cu O7'
_chemical_formula_sum 'C28 H20 Cu O7'
_chemical_formula_weight 531.98
_chemical_name_common HPC3
_chemical_name_systematic
;
 ?
;
_space_group_IT_number 14
_symmetry_cell_setting monoclinic
_symmetry_space_group_name_Hall '-P 2yn'
_symmetry_space_group_name_H-M 'P 1 21/n 1'
_atom_sites_solution_hydrogens geom
_atom_sites_solution_primary direct
_atom_sites_solution_secondary difmap
_audit_creation_method SHELXL-97
_audit_update_record
;
2015-09-08 deposited with the CCDC.
2015-10-14 downloaded from the CCDC.
;
_cell_angle_alpha 90.00
_cell_angle_beta 100.450(2)
_cell_angle_gamma 90.00
_cell_formula_units_Z 4
_cell_length_a 12.3691(11)
_cell_length_b 13.9416(13)
_cell_length_c 13.8663(13)
_cell_measurement_reflns_used 5907
_cell_measurement_temperature 120(2)
_cell_measurement_theta_max 30.04
_cell_measurement_theta_min 2.03
_cell_volume 2351.5(4)
_computing_cell_refinement 'SAINT v7.68A (Bruker AXS Inc.)'
_computing_data_collection 'APEX2 2012.2 (Bruker AXS Inc.)'
_computing_data_reduction 'SAINT v7.68A (Bruker AXS Inc.)'
_computing_structure_refinement 'SHELXL-97 (Sheldrick, 2008)'
_computing_structure_solution 'SHELXS-97 (Sheldrick, 2008)'
_diffrn_ambient_temperature 120(2)
_diffrn_detector_area_resol_mean 8.3333
_diffrn_measured_fraction_theta_full 0.997
_diffrn_measured_fraction_theta_max 0.997
_diffrn_measurement_device_type 'Bruker APEX Duo'
_diffrn_measurement_method 'phi and omega scans'
_diffrn_radiation_monochromator 'multilayer QUAZAR mirrors'
_diffrn_radiation_source 'microfocus sealed tube'
_diffrn_radiation_type MoK\a
_diffrn_radiation_wavelength 0.71073
_diffrn_reflns_av_R_equivalents 0.0341
_diffrn_reflns_av_sigmaI/netI 0.0198
_diffrn_reflns_limit_h_max 17
_diffrn_reflns_limit_h_min -17
_diffrn_reflns_limit_k_max 19
_diffrn_reflns_limit_k_min -19
_diffrn_reflns_limit_l_max 19
_diffrn_reflns_limit_l_min -19
_diffrn_reflns_number 6892
_diffrn_reflns_theta_full 30.04
_diffrn_reflns_theta_max 30.04
_diffrn_reflns_theta_min 2.03
_exptl_absorpt_coefficient_mu 0.977
_exptl_absorpt_correction_T_max 0.9259
_exptl_absorpt_correction_T_min 0.7994
_exptl_absorpt_correction_type multi-scan
_exptl_absorpt_process_details 'SADABS V2008/1 (Bruker AXS)'
_exptl_crystal_colour blue
_exptl_crystal_density_diffrn 1.503
_exptl_crystal_density_method 'not measured'
_exptl_crystal_description cube
_exptl_crystal_F_000 1092
_exptl_crystal_size_max 0.24
_exptl_crystal_size_mid 0.19
_exptl_crystal_size_min 0.08
_refine_diff_density_max 0.421
_refine_diff_density_min -0.419
_refine_diff_density_rms 0.057
_refine_ls_extinction_method none
_refine_ls_goodness_of_fit_ref 1.043
_refine_ls_hydrogen_treatment mixed
_refine_ls_matrix_type full
_refine_ls_number_parameters 331
_refine_ls_number_reflns 6892
_refine_ls_number_restraints 3
_refine_ls_restrained_S_all 1.046
_refine_ls_R_factor_all 0.0337
_refine_ls_R_factor_gt 0.0268
_refine_ls_shift/su_max 0.005
_refine_ls_shift/su_mean 0.000
_refine_ls_structure_factor_coef Fsqd
_refine_ls_weighting_details 'calc w=1/[\s^2^(Fo^2^)+(0.0342P)^2^+1.2379P] where P=(Fo^2^+2Fc^2^)/3'
_refine_ls_weighting_scheme calc
_refine_ls_wR_factor_gt 0.0710
_refine_ls_wR_factor_ref 0.0746
_reflns_number_gt 5907
_reflns_number_total 6892
_reflns_threshold_expression >2\s(I)
_cod_data_source_file c5dt02039e2.cif
_cod_data_source_block mo_hpc3kevin_0m
_cod_depositor_comments 'Adding full bibliography for 1540029.cif.'
_cod_original_sg_symbol_H-M P21/n
_cod_database_code 1540029

loop_
_symmetry_equiv_pos_as_xyz
'x, y, z'
'-x+1/2, y+1/2, -z+1/2'
'-x, -y, -z'
'x-1/2, -y-1/2, z-1/2'

loop_
_atom_site_label
_atom_site_type_symbol
_atom_site_fract_x
_atom_site_fract_y
_atom_site_fract_z
_atom_site_U_iso_or_equiv
_atom_site_adp_type
_atom_site_occupancy
_atom_site_symmetry_multiplicity
_atom_site_calc_flag
_atom_site_refinement_flags
O1 O 0.49178(8) 0.98665(6) 0.24749(7) 0.01739(17) Uani 1 1 d D
H1A H 0.4302(14) 0.9567(14) 0.2516(16) 0.050 Uiso 1 1 d D
H1B H 0.4978(17) 1.0379(12) 0.2831(15) 0.050 Uiso 1 1 d D
Cu1 Cu 0.501644(12) 1.001746(9) 0.094462(10) 0.01129(5) Uani 1 1 d .
O5 O 0.37212(8) 0.91957(7) 0.05872(6) 0.01858(18) Uani 1 1 d .
O2 O 0.59709(8) 0.88898(6) 0.09160(7) 0.01943(18) Uani 1 1 d .
O3 O 0.62774(8) 1.08829(7) 0.10352(7) 0.01947(18) Uani 1 1 d .
O4 O 0.40595(8) 1.11519(6) 0.07113(7) 0.01937(18) Uani 1 1 d .
C6 C 0.74261(10) 0.61438(9) -0.04422(10) 0.0176(2) Uani 1 1 d .
C21 C 0.18265(10) 0.80801(9) 0.03670(9) 0.0173(2) Uani 1 1 d .
H21 H 0.1964 0.8482 0.0929 0.021 Uiso 1 1 calc R
O6 O 0.80293(10) 0.59400(7) -0.19434(9) 0.0329(3) Uani 1 1 d .
C15 C 0.33629(10) 0.88911(8) -0.02679(9) 0.0143(2) Uani 1 1 d .
C7 C 0.69732(10) 0.70652(8) -0.05559(9) 0.0162(2) Uani 1 1 d .
H7 H 0.6770 0.7335 -0.1192 0.019 Uiso 1 1 calc R
C3 C 0.71787(11) 0.72105(9) 0.12003(9) 0.0185(2) Uani 1 1 d .
H3 H 0.7085 0.7571 0.1761 0.022 Uiso 1 1 calc R
C1 C 0.62074(10) 0.85204(8) 0.01485(9) 0.0145(2) Uani 1 1 d .
C17 C 0.22312(11) 0.75983(9) -0.12008(9) 0.0194(2) Uani 1 1 d .
H17 H 0.2642 0.7681 -0.1711 0.023 Uiso 1 1 calc R
C20 C 0.10053(11) 0.73820(9) 0.02766(10) 0.0201(2) Uani 1 1 d .
C16 C 0.24416(10) 0.81813(8) -0.03743(9) 0.0152(2) Uani 1 1 d .
C2 C 0.68207(10) 0.75859(8) 0.02655(9) 0.0151(2) Uani 1 1 d .
C8 C 0.75199(11) 0.55892(9) -0.13526(10) 0.0206(3) Uani 1 1 d .
O7 O 0.02286(9) 0.64017(8) 0.13458(9) 0.0365(3) Uani 1 1 d .
C5 C 0.77740(11) 0.57681(9) 0.04952(10) 0.0202(2) Uani 1 1 d .
H5 H 0.8080 0.5142 0.0573 0.024 Uiso 1 1 calc R
C9 C 0.69526(11) 0.46465(9) -0.15276(10) 0.0216(3) Uani 1 1 d .
C19 C 0.08160(11) 0.67814(10) -0.05436(11) 0.0244(3) Uani 1 1 d .
H19 H 0.0271 0.6295 -0.0592 0.029 Uiso 1 1 calc R
C18 C 0.14187(12) 0.68917(10) -0.12849(11) 0.0245(3) Uani 1 1 d .
H18 H 0.1281 0.6490 -0.1847 0.029 Uiso 1 1 calc R
C4 C 0.76736(11) 0.63104(9) 0.13170(10) 0.0210(3) Uani 1 1 d .
H4 H 0.7942 0.6067 0.1956 0.025 Uiso 1 1 calc R
C22 C 0.03785(11) 0.72269(11) 0.10887(11) 0.0246(3) Uani 1 1 d .
C23 C -0.00526(11) 0.80653(12) 0.15560(11) 0.0272(3) Uani 1 1 d .
C14 C 0.62810(12) 0.42927(10) -0.09012(11) 0.0260(3) Uani 1 1 d .
H14 H 0.6196 0.4648 -0.0335 0.031 Uiso 1 1 calc R
C12 C 0.58444(14) 0.29088(11) -0.19307(14) 0.0375(4) Uani 1 1 d .
H12 H 0.5473 0.2314 -0.2066 0.045 Uiso 1 1 calc R
C10 C 0.70517(13) 0.41242(11) -0.23712(12) 0.0292(3) Uani 1 1 d .
H10 H 0.7497 0.4360 -0.2809 0.035 Uiso 1 1 calc R
C24 C -0.02730(14) 0.79814(14) 0.25067(12) 0.0361(4) Uani 1 1 d .
H24 H -0.0135 0.7393 0.2852 0.043 Uiso 1 1 calc R
C13 C 0.57348(14) 0.34224(11) -0.11017(13) 0.0333(3) Uani 1 1 d .
H13 H 0.5287 0.3181 -0.0668 0.040 Uiso 1 1 calc R
C28 C -0.02857(14) 0.89289(13) 0.10524(13) 0.0358(4) Uani 1 1 d .
H28 H -0.0141 0.8992 0.0406 0.043 Uiso 1 1 calc R
C11 C 0.64941(15) 0.32585(12) -0.25643(14) 0.0372(4) Uani 1 1 d .
H11 H 0.6560 0.2905 -0.3136 0.045 Uiso 1 1 calc R
C27 C -0.07281(17) 0.96972(16) 0.14882(17) 0.0496(5) Uani 1 1 d .
H27 H -0.0899 1.0279 0.1136 0.060 Uiso 1 1 calc R
C26 C -0.09191(17) 0.96098(18) 0.24431(17) 0.0530(5) Uani 1 1 d .
H26 H -0.1206 1.0137 0.2750 0.064 Uiso 1 1 calc R
C25 C -0.06913(16) 0.87550(17) 0.29438(14) 0.0483(5) Uani 1 1 d .
H25 H -0.0824 0.8698 0.3595 0.058 Uiso 1 1 calc R

loop_
_atom_site_aniso_label
_atom_site_aniso_U_11
_atom_site_aniso_U_22
_atom_site_aniso_U_33
_atom_site_aniso_U_23
_atom_site_aniso_U_13
_atom_site_aniso_U_12
O1 0.0226(5) 0.0164(4) 0.0145(4) -0.0006(3) 0.0071(3) 0.0022(3)
Cu1 0.01318(8) 0.00987(7) 0.01178(7) -0.00098(5) 0.00481(5) -0.00050(5)
O5 0.0195(4) 0.0205(4) 0.0166(4) -0.0028(3) 0.0057(3) -0.0074(3)
O2 0.0238(5) 0.0181(4) 0.0174(4) -0.0011(3) 0.0065(4) 0.0072(3)
O3 0.0212(5) 0.0214(4) 0.0172(4) -0.0030(3) 0.0072(3) -0.0085(4)
O4 0.0255(5) 0.0159(4) 0.0175(4) 0.0006(3) 0.0063(4) 0.0063(3)
C6 0.0162(6) 0.0138(5) 0.0245(6) -0.0021(4) 0.0085(5) 0.0002(4)
C21 0.0163(6) 0.0161(5) 0.0198(6) 0.0026(4) 0.0041(5) -0.0010(4)
O6 0.0462(7) 0.0205(5) 0.0402(6) -0.0041(4) 0.0297(5) -0.0010(4)
C15 0.0138(5) 0.0117(5) 0.0181(5) -0.0001(4) 0.0045(4) -0.0001(4)
C7 0.0168(6) 0.0133(5) 0.0198(6) -0.0003(4) 0.0070(5) 0.0001(4)
C3 0.0176(6) 0.0189(5) 0.0187(6) -0.0012(4) 0.0027(5) 0.0023(4)
C1 0.0135(5) 0.0121(5) 0.0185(5) -0.0015(4) 0.0047(4) -0.0007(4)
C17 0.0196(6) 0.0187(6) 0.0196(6) -0.0013(4) 0.0026(5) -0.0037(5)
C20 0.0145(6) 0.0196(6) 0.0262(6) 0.0077(5) 0.0036(5) -0.0019(4)
C16 0.0139(5) 0.0133(5) 0.0183(5) 0.0016(4) 0.0024(4) -0.0013(4)
C2 0.0137(5) 0.0130(5) 0.0193(5) -0.0003(4) 0.0046(4) 0.0011(4)
C8 0.0226(6) 0.0145(5) 0.0268(6) -0.0025(5) 0.0104(5) 0.0033(5)
O7 0.0276(6) 0.0353(6) 0.0471(7) 0.0225(5) 0.0083(5) -0.0060(5)
C5 0.0174(6) 0.0146(5) 0.0289(7) 0.0013(5) 0.0051(5) 0.0026(4)
C9 0.0222(6) 0.0150(5) 0.0273(7) -0.0026(5) 0.0039(5) 0.0021(5)
C19 0.0191(6) 0.0192(6) 0.0328(7) 0.0050(5) -0.0008(5) -0.0067(5)
C18 0.0238(7) 0.0206(6) 0.0269(7) -0.0027(5) -0.0010(5) -0.0068(5)
C4 0.0195(6) 0.0199(6) 0.0228(6) 0.0026(5) 0.0021(5) 0.0039(5)
C22 0.0142(6) 0.0308(7) 0.0281(7) 0.0139(6) 0.0020(5) -0.0042(5)
C23 0.0150(6) 0.0387(8) 0.0283(7) 0.0083(6) 0.0056(5) -0.0050(5)
C14 0.0264(7) 0.0220(6) 0.0292(7) 0.0002(5) 0.0038(6) -0.0034(5)
C12 0.0346(9) 0.0200(7) 0.0518(10) -0.0042(6) -0.0088(8) -0.0037(6)
C10 0.0282(7) 0.0247(7) 0.0347(8) -0.0092(6) 0.0055(6) 0.0043(6)
C24 0.0285(8) 0.0543(10) 0.0256(7) 0.0018(7) 0.0053(6) -0.0185(7)
C13 0.0296(8) 0.0267(7) 0.0407(9) 0.0050(6) -0.0014(7) -0.0094(6)
C28 0.0274(8) 0.0429(9) 0.0406(9) 0.0128(7) 0.0159(7) 0.0101(7)
C11 0.0363(9) 0.0263(7) 0.0456(9) -0.0163(7) -0.0021(7) 0.0038(6)
C27 0.0395(10) 0.0496(11) 0.0645(13) 0.0058(10) 0.0227(10) 0.0159(9)
C26 0.0350(10) 0.0659(14) 0.0642(13) -0.0211(11) 0.0249(10) -0.0049(9)
C25 0.0371(10) 0.0748(14) 0.0367(9) -0.0156(9) 0.0160(8) -0.0253(10)

loop_
_atom_type_symbol
_atom_type_description
_atom_type_scat_dispersion_real
_atom_type_scat_dispersion_imag
_atom_type_scat_source
C C 0.0033 0.0016 'International Tables Vol C Tables 4.2.6.8 and 6.1.1.4'
H H 0.0000 0.0000 'International Tables Vol C Tables 4.2.6.8 and 6.1.1.4'
Cu Cu 0.3201 1.2651 'International Tables Vol C Tables 4.2.6.8 and 6.1.1.4'
O O 0.0106 0.0060 'International Tables Vol C Tables 4.2.6.8 and 6.1.1.4'

loop_
_geom_angle_atom_site_label_1
_geom_angle_atom_site_label_2
_geom_angle_atom_site_label_3
_geom_angle
_geom_angle_site_symmetry_1
_geom_angle_site_symmetry_3
O3 Cu1 O5 169.17(4) . .
O3 Cu1 O4 87.92(4) . .
O5 Cu1 O4 89.34(4) . .
O3 Cu1 O2 91.13(4) . .
O5 Cu1 O2 89.64(4) . .
O4 Cu1 O2 169.43(4) . .
O3 Cu1 O1 100.57(4) . .
O5 Cu1 O1 90.13(4) . .
O4 Cu1 O1 95.77(4) . .
O2 Cu1 O1 94.76(4) . .
O3 Cu1 Cu1 86.74(3) . 3_675
O5 Cu1 Cu1 82.65(3) . 3_675
O4 Cu1 Cu1 87.17(3) . 3_675
O2 Cu1 Cu1 82.26(3) . 3_675
O1 Cu1 Cu1 172.19(3) . 3_675
C15 O5 Cu1 124.49(8) . .
C1 O2 Cu1 124.97(8) . .
C15 O3 Cu1 119.81(8) 3_675 .
C1 O4 Cu1 119.50(8) 3_675 .
C5 C6 C7 119.96(12) . .
C5 C6 C8 122.13(11) . .
C7 C6 C8 117.92(12) . .
C16 C21 C20 119.38(12) . .
O5 C15 O3 126.11(11) . 3_675
O5 C15 C16 116.53(10) . .
O3 C15 C16 117.35(11) 3_675 .
C2 C7 C6 119.84(11) . .
C4 C3 C2 120.35(12) . .
O4 C1 O2 125.92(11) 3_675 .
O4 C1 C2 117.14(10) 3_675 .
O2 C1 C2 116.89(11) . .
C16 C17 C18 120.35(12) . .
C21 C20 C19 120.17(12) . .
C21 C20 C22 120.12(12) . .
C19 C20 C22 119.57(12) . .
C17 C16 C21 120.23(11) . .
C17 C16 C15 119.56(11) . .
C21 C16 C15 120.17(11) . .
C7 C2 C3 119.86(11) . .
C7 C2 C1 120.32(11) . .
C3 C2 C1 119.70(11) . .
O6 C8 C9 121.94(12) . .
O6 C8 C6 118.99(12) . .
C9 C8 C6 119.02(11) . .
C4 C5 C6 120.04(12) . .
C14 C9 C10 119.18(13) . .
C14 C9 C8 121.77(12) . .
C10 C9 C8 118.97(13) . .
C18 C19 C20 120.31(12) . .
C19 C18 C17 119.53(13) . .
C5 C4 C3 119.80(12) . .
O7 C22 C23 121.78(13) . .
O7 C22 C20 118.72(14) . .
C23 C22 C20 119.50(12) . .
C28 C23 C24 119.07(16) . .
C28 C23 C22 121.32(14) . .
C24 C23 C22 119.56(15) . .
C13 C14 C9 120.37(14) . .
C13 C12 C11 120.13(15) . .
C11 C10 C9 119.71(16) . .
C25 C24 C23 120.02(18) . .
C12 C13 C14 120.04(16) . .
C27 C28 C23 120.61(17) . .
C12 C11 C10 120.56(15) . .
C28 C27 C26 119.6(2) . .
C25 C26 C27 119.9(2) . .
C26 C25 C24 120.71(18) . .

loop_
_geom_bond_atom_site_label_1
_geom_bond_atom_site_label_2
_geom_bond_distance
_geom_bond_site_symmetry_2
O1 Cu1 2.1577(9) .
Cu1 O3 1.9578(9) .
Cu1 O5 1.9588(9) .
Cu1 O4 1.9668(9) .
Cu1 O2 1.9708(9) .
Cu1 Cu1 2.6131(4) 3_675
O5 C15 1.2618(15) .
O2 C1 1.2634(14) .
O3 C15 1.2652(15) 3_675
O4 C1 1.2634(15) 3_675
C6 C5 1.3951(19) .
C6 C7 1.3989(16) .
C6 C8 1.5027(18) .
C21 C16 1.3926(17) .
C21 C20 1.3959(17) .
O6 C8 1.2225(16) .
C15 O3 1.2652(15) 3_675
C15 C16 1.4963(16) .
C7 C2 1.3920(16) .
C3 C4 1.3928(17) .
C3 C2 1.3934(17) .
C1 O4 1.2634(15) 3_675
C1 C2 1.5016(16) .
C17 C16 1.3904(17) .
C17 C18 1.3969(18) .
C20 C19 1.397(2) .
C20 C22 1.4942(19) .
C8 C9 1.4889(18) .
O7 C22 1.2284(17) .
C5 C4 1.3916(19) .
C9 C14 1.396(2) .
C9 C10 1.4020(19) .
C19 C18 1.383(2) .
C22 C23 1.482(2) .
C23 C28 1.395(2) .
C23 C24 1.399(2) .
C14 C13 1.392(2) .
C12 C13 1.382(3) .
C12 C11 1.383(3) .
C10 C11 1.392(2) .
C24 C25 1.383(3) .
C28 C27 1.390(3) .
C27 C26 1.392(3) .
C26 C25 1.382(3) .
